data_4324539
loop_
_publ_author_name
'Xiaoli Ma'
'Zhi Yang'
'Xiujuan Wang'
'Herbert W. Roesky'
'Feng Wu'
'Hongping Zhu'

_publ_section_title
;
 Synthesis of Boroxine-Linked Aluminum Complexes
;
_journal_name_full 'Inorganic Chemistry'
_journal_page_first 2010
_journal_page_last 2014
_journal_paper_doi 10.1021/ic1022906
_journal_volume 50
_journal_year 2011
_chemical_formula_sum 'C53 H61 Al B2 N2 O4'
_chemical_formula_weight 838.64
_chemical_name_systematic
; 
 ? 
;
_space_group_IT_number 2
_symmetry_cell_setting triclinic
_symmetry_space_group_name_Hall '-P 1'
_symmetry_space_group_name_H-M 'P -1'
_atom_sites_solution_hydrogens geom
_atom_sites_solution_primary direct
_atom_sites_solution_secondary difmap
_audit_creation_method SHELXL-97
_cell_angle_alpha 104.381(2)
_cell_angle_beta 101.364(2)
_cell_angle_gamma 108.018(2)
_cell_formula_units_Z 2
_cell_length_a 12.125(3)
_cell_length_b 12.502(3)
_cell_length_c 17.663(4)
_cell_measurement_reflns_used 5609
_cell_measurement_temperature 103(2)
_cell_measurement_theta_max 27.48
_cell_measurement_theta_min 3.04
_cell_volume 2354.9(10)
_computing_cell_refinement 'CrystalClear (Rigaku Inc., 2008)'
_computing_data_collection 'CrystalClear (Rigaku Inc., 2008)'
_computing_data_reduction 'CrystalClear (Rigaku Inc., 2008)'
_computing_structure_refinement 'SHELXL-97 (Sheldrick, 1997)'
_computing_structure_solution 'SHELXS-97 (Sheldrick, 1990)'
_diffrn_ambient_temperature 103(2)
_diffrn_detector_area_resol_mean 28.5714
_diffrn_measured_fraction_theta_full 0.984
_diffrn_measured_fraction_theta_max 0.984
_diffrn_measurement_device_type AFC10/Saturn724+
_diffrn_measurement_method 'phi and omega scans'
_diffrn_radiation_monochromator graphite
_diffrn_radiation_source 'Rotating Anode'
_diffrn_radiation_type MoK\a
_diffrn_radiation_wavelength 0.71073
_diffrn_reflns_av_R_equivalents 0.0340
_diffrn_reflns_av_sigmaI/netI 0.0564
_diffrn_reflns_limit_h_max 15
_diffrn_reflns_limit_h_min -15
_diffrn_reflns_limit_k_max 16
_diffrn_reflns_limit_k_min -16
_diffrn_reflns_limit_l_max 20
_diffrn_reflns_limit_l_min -22
_diffrn_reflns_number 23537
_diffrn_reflns_theta_full 27.49
_diffrn_reflns_theta_max 27.49
_diffrn_reflns_theta_min 3.19
_diffrn_standards_decay_% 0
_diffrn_standards_interval_count 0
_diffrn_standards_interval_time 0
_diffrn_standards_number 0
_exptl_absorpt_coefficient_mu 0.090
_exptl_absorpt_correction_T_max 0.9822
_exptl_absorpt_correction_T_min 0.9707
_exptl_absorpt_correction_type multi-scan
_exptl_crystal_colour Colorless
_exptl_crystal_density_diffrn 1.183
_exptl_crystal_description Prism
_exptl_crystal_F_000 896
_exptl_crystal_size_max 0.33
_exptl_crystal_size_mid 0.20
_exptl_crystal_size_min 0.20
_refine_diff_density_max 0.300
_refine_diff_density_min -0.246
_refine_diff_density_rms 0.048
_refine_ls_extinction_method none
_refine_ls_goodness_of_fit_ref 1.001
_refine_ls_hydrogen_treatment mixed
_refine_ls_matrix_type full
_refine_ls_number_parameters 577
_refine_ls_number_reflns 10633
_refine_ls_number_restraints 0
_refine_ls_restrained_S_all 1.001
_refine_ls_R_factor_all 0.0805
_refine_ls_R_factor_gt 0.0498
_refine_ls_shift/su_max 0.001
_refine_ls_shift/su_mean 0.000
_refine_ls_structure_factor_coef Fsqd
_refine_ls_weighting_details 'calc w=1/[\s^2^(Fo^2^)+(0.0510P)^2^+0.5690P] where P=(Fo^2^+2Fc^2^)/3'
_refine_ls_weighting_scheme calc
_refine_ls_wR_factor_gt 0.1044
_refine_ls_wR_factor_ref 0.1185
_reflns_number_gt 7371
_reflns_number_total 10633
_reflns_threshold_expression >2sigma(I)
_cod_data_source_file ic1022906_si_003.cif
_cod_data_source_block bo634
_cod_depositor_comments
;
The following automatic conversions were performed:

'_exptl_absorpt_correction_type' value 'multi-scans' was replaced
with the value 'multi-scan' as specified in the replacement file
'src/cod-tools/trunk/data/replacement-values/replacement_values.lst'.

Automatic conversion script
Id: cif_fix_values 5376 2017-05-30 11:51:03Z andrius 
;
_cod_original_cell_volume 2354.9(8)
_cod_database_code 4324539

loop_
_symmetry_equiv_pos_as_xyz
'x, y, z'
'-x, -y, -z'

loop_
_atom_site_label
_atom_site_type_symbol
_atom_site_fract_x
_atom_site_fract_y
_atom_site_fract_z
_atom_site_U_iso_or_equiv
_atom_site_adp_type
_atom_site_occupancy
_atom_site_symmetry_multiplicity
_atom_site_calc_flag
_atom_site_refinement_flags
Al1 Al 0.48612(4) 0.25422(4) 0.77353(3) 0.01587(12) Uani 1 1 d .
O1 O 0.61344(10) 0.37347(10) 0.78825(7) 0.0216(3) Uani 1 1 d .
O2 O 0.70913(12) 0.41194(12) 0.68778(8) 0.0358(4) Uani 1 1 d .
O3 O 0.44317(10) 0.13135(9) 0.68893(7) 0.0200(3) Uani 1 1 d .
O4 O 0.50667(11) 0.18527(11) 0.58304(8) 0.0270(3) Uani 1 1 d .
N1 N 0.50602(12) 0.21629(11) 0.87019(8) 0.0172(3) Uani 1 1 d .
N2 N 0.35546(12) 0.30341(11) 0.77802(8) 0.0178(3) Uani 1 1 d .
B1 B 0.69747(17) 0.44423(17) 0.76373(12) 0.0203(4) Uani 1 1 d .
B2 B 0.43804(17) 0.10004(17) 0.60977(12) 0.0200(4) Uani 1 1 d .
C1 C 0.69149(16) 0.17601(15) 0.91440(10) 0.0224(4) Uani 1 1 d .
C2 C 0.74431(18) 0.09451(16) 0.92532(11) 0.0281(4) Uani 1 1 d .
H2 H 0.8300 0.1215 0.9473 0.034 Uiso 1 1 calc R
C3 C 0.67425(19) -0.02486(16) 0.90475(11) 0.0314(4) Uani 1 1 d .
H3 H 0.7116 -0.0792 0.9130 0.038 Uiso 1 1 calc R
C4 C 0.54912(18) -0.06529(15) 0.87193(11) 0.0268(4) Uani 1 1 d .
H4 H 0.5018 -0.1478 0.8572 0.032 Uiso 1 1 calc R
C5 C 0.49130(16) 0.01228(15) 0.86015(10) 0.0218(4) Uani 1 1 d .
C6 C 0.56473(15) 0.13450(14) 0.88313(10) 0.0195(4) Uani 1 1 d .
C7 C 0.48225(15) 0.28098(14) 0.93334(10) 0.0208(4) Uani 1 1 d .
C8 C 0.41434(15) 0.35189(14) 0.92408(11) 0.0228(4) Uani 1 1 d .
H8 H 0.4154 0.4054 0.9732 0.027 Uiso 1 1 calc R
C9 C 0.34484(15) 0.35365(14) 0.85106(11) 0.0205(4) Uani 1 1 d .
C10 C 0.26376(15) 0.28538(14) 0.70421(10) 0.0201(4) Uani 1 1 d .
C11 C 0.15258(15) 0.18711(15) 0.67921(11) 0.0228(4) Uani 1 1 d .
C12 C 0.06471(16) 0.17089(16) 0.60881(12) 0.0282(4) Uani 1 1 d .
H12 H -0.0110 0.1057 0.5911 0.034 Uiso 1 1 calc R
C13 C 0.08539(17) 0.24738(16) 0.56427(12) 0.0289(4) Uani 1 1 d .
H13 H 0.0234 0.2362 0.5174 0.035 Uiso 1 1 calc R
C14 C 0.19663(17) 0.34038(16) 0.58796(11) 0.0281(4) Uani 1 1 d .
H14 H 0.2111 0.3909 0.5558 0.034 Uiso 1 1 calc R
C15 C 0.28799(16) 0.36166(15) 0.65808(11) 0.0234(4) Uani 1 1 d .
C16 C 0.77389(16) 0.30532(15) 0.93373(11) 0.0246(4) Uani 1 1 d .
H16 H 0.7214 0.3523 0.9268 0.030 Uiso 1 1 calc R
C17 C 0.84851(17) 0.31396(18) 0.87334(13) 0.0334(5) Uani 1 1 d .
H17A H 0.9048 0.2732 0.8818 0.040 Uiso 1 1 calc R
H17B H 0.8946 0.3980 0.8824 0.040 Uiso 1 1 calc R
H17C H 0.7938 0.2762 0.8172 0.040 Uiso 1 1 calc R
C18 C 0.85870(18) 0.36041(17) 1.02200(12) 0.0357(5) Uani 1 1 d .
H18A H 0.8111 0.3459 1.0598 0.043 Uiso 1 1 calc R
H18B H 0.8997 0.4465 1.0347 0.043 Uiso 1 1 calc R
H18C H 0.9194 0.3240 1.0277 0.043 Uiso 1 1 calc R
C19 C 0.35418(16) -0.03408(14) 0.82226(11) 0.0248(4) Uani 1 1 d .
H19 H 0.3381 0.0048 0.7805 0.030 Uiso 1 1 calc R
C20 C 0.28759(18) -0.00353(17) 0.88437(13) 0.0371(5) Uani 1 1 d .
H20A H 0.3053 -0.0368 0.9279 0.045 Uiso 1 1 calc R
H20B H 0.1999 -0.0375 0.8570 0.045 Uiso 1 1 calc R
H20C H 0.3148 0.0833 0.9081 0.045 Uiso 1 1 calc R
C21 C 0.29797(18) -0.16924(16) 0.77842(12) 0.0339(5) Uani 1 1 d .
H21A H 0.3428 -0.1915 0.7407 0.041 Uiso 1 1 calc R
H21B H 0.2128 -0.1925 0.7476 0.041 Uiso 1 1 calc R
H21C H 0.3023 -0.2102 0.8189 0.041 Uiso 1 1 calc R
C22 C 0.52481(17) 0.27501(16) 1.01733(11) 0.0285(4) Uani 1 1 d .
H22A H 0.4966 0.1916 1.0151 0.034 Uiso 1 1 calc R
H22B H 0.4919 0.3194 1.0546 0.034 Uiso 1 1 calc R
H22C H 0.6138 0.3102 1.0371 0.034 Uiso 1 1 calc R
C23 C 0.25255(17) 0.41051(16) 0.85727(12) 0.0302(4) Uani 1 1 d .
H23A H 0.2602 0.4652 0.8256 0.036 Uiso 1 1 calc R
H23B H 0.2668 0.4548 0.9148 0.036 Uiso 1 1 calc R
H23C H 0.1707 0.3484 0.8355 0.036 Uiso 1 1 calc R
C24 C 0.12766(16) 0.09681(15) 0.72365(11) 0.0260(4) Uani 1 1 d .
H24 H 0.2010 0.1208 0.7711 0.031 Uiso 1 1 calc R
C25 C 0.10556(18) -0.02702(16) 0.66622(13) 0.0344(5) Uani 1 1 d .
H25A H 0.0331 -0.0526 0.6197 0.041 Uiso 1 1 calc R
H25B H 0.0933 -0.0841 0.6960 0.041 Uiso 1 1 calc R
H25C H 0.1761 -0.0235 0.6463 0.041 Uiso 1 1 calc R
C26 C 0.01873(19) 0.09122(19) 0.75637(14) 0.0390(5) Uani 1 1 d .
H26A H 0.0328 0.1706 0.7926 0.047 Uiso 1 1 calc R
H26B H 0.0086 0.0352 0.7870 0.047 Uiso 1 1 calc R
H26C H -0.0548 0.0643 0.7104 0.047 Uiso 1 1 calc R
C27 C 0.40893(17) 0.46599(16) 0.68252(13) 0.0305(4) Uani 1 1 d .
H27 H 0.4690 0.4542 0.7241 0.037 Uiso 1 1 calc R
C28 C 0.3980(2) 0.58398(18) 0.72164(15) 0.0489(6) Uani 1 1 d .
H28A H 0.3379 0.5966 0.6825 0.059 Uiso 1 1 calc R
H28B H 0.4769 0.6492 0.7370 0.059 Uiso 1 1 calc R
H28C H 0.3720 0.5820 0.7706 0.059 Uiso 1 1 calc R
C29 C 0.4584(2) 0.4725(2) 0.61038(16) 0.0513(7) Uani 1 1 d .
H29A H 0.4566 0.3940 0.5814 0.062 Uiso 1 1 calc R
H29B H 0.5422 0.5307 0.6303 0.062 Uiso 1 1 calc R
H29C H 0.4082 0.4972 0.5730 0.062 Uiso 1 1 calc R
C30 C 0.78071(15) 0.57432(14) 0.82596(10) 0.0196(3) Uani 1 1 d .
C31 C 0.74514(16) 0.61615(15) 0.89462(11) 0.0260(4) Uani 1 1 d .
H31 H 0.6780 0.5631 0.9039 0.031 Uiso 1 1 calc R
C32 C 0.80322(17) 0.73114(16) 0.94960(12) 0.0320(5) Uani 1 1 d .
H32 H 0.7767 0.7559 0.9957 0.038 Uiso 1 1 calc R
C33 C 0.90023(17) 0.80910(16) 0.93627(13) 0.0336(5) Uani 1 1 d .
H33 H 0.9403 0.8888 0.9728 0.040 Uiso 1 1 calc R
C34 C 0.93903(16) 0.77091(15) 0.86954(12) 0.0296(4) Uani 1 1 d .
H34 H 1.0058 0.8253 0.8608 0.035 Uiso 1 1 calc R
C35 C 0.88235(15) 0.65433(14) 0.81476(11) 0.0212(4) Uani 1 1 d .
C36 C 0.93686(14) 0.61825(14) 0.74886(11) 0.0209(4) Uani 1 1 d .
C37 C 0.98926(15) 0.53331(15) 0.74852(11) 0.0237(4) Uani 1 1 d .
H37 H 0.9877 0.4967 0.7896 0.028 Uiso 1 1 calc R
C38 C 1.04329(16) 0.50179(16) 0.68926(11) 0.0280(4) Uani 1 1 d .
H38 H 1.0789 0.4441 0.6900 0.034 Uiso 1 1 calc R
C39 C 1.04564(17) 0.55416(16) 0.62881(11) 0.0299(4) Uani 1 1 d .
H39 H 1.0826 0.5324 0.5879 0.036 Uiso 1 1 calc R
C40 C 0.99409(18) 0.63789(17) 0.62831(12) 0.0337(5) Uani 1 1 d .
H40 H 0.9949 0.6735 0.5866 0.040 Uiso 1 1 calc R
C41 C 0.94090(16) 0.67059(16) 0.68838(12) 0.0283(4) Uani 1 1 d .
H41 H 0.9069 0.7295 0.6880 0.034 Uiso 1 1 calc R
C42 C 0.35900(15) -0.03392(14) 0.55337(10) 0.0206(4) Uani 1 1 d .
C43 C 0.35779(16) -0.11931(15) 0.59166(11) 0.0259(4) Uani 1 1 d .
H43 H 0.4014 -0.0937 0.6480 0.031 Uiso 1 1 calc R
C44 C 0.29487(17) -0.24057(16) 0.54996(12) 0.0311(4) Uani 1 1 d .
H44 H 0.2968 -0.2968 0.5773 0.037 Uiso 1 1 calc R
C45 C 0.22958(16) -0.27858(16) 0.46854(12) 0.0296(4) Uani 1 1 d .
H45 H 0.1860 -0.3612 0.4395 0.035 Uiso 1 1 calc R
C46 C 0.22781(16) -0.19614(16) 0.42950(12) 0.0292(4) Uani 1 1 d .
H46 H 0.1815 -0.2230 0.3736 0.035 Uiso 1 1 calc R
C47 C 0.29229(15) -0.07402(15) 0.46999(11) 0.0224(4) Uani 1 1 d .
C48 C 0.29094(15) 0.00935(16) 0.42309(11) 0.0245(4) Uani 1 1 d .
C49 C 0.26479(16) 0.11070(16) 0.45145(11) 0.0278(4) Uani 1 1 d .
H49 H 0.2459 0.1268 0.5018 0.033 Uiso 1 1 calc R
C50 C 0.26608(17) 0.18801(17) 0.40707(12) 0.0336(5) Uani 1 1 d .
H50 H 0.2483 0.2567 0.4272 0.040 Uiso 1 1 calc R
C51 C 0.29306(18) 0.1658(2) 0.33365(13) 0.0395(5) Uani 1 1 d .
H51 H 0.2942 0.2191 0.3035 0.047 Uiso 1 1 calc R
C52 C 0.31846(18) 0.0651(2) 0.30419(12) 0.0387(5) Uani 1 1 d .
H52 H 0.3375 0.0497 0.2539 0.046 Uiso 1 1 calc R
C53 C 0.31611(16) -0.01284(18) 0.34805(11) 0.0311(4) Uani 1 1 d .
H53 H 0.3318 -0.0824 0.3268 0.037 Uiso 1 1 calc R
H2O H 0.654(2) 0.343(2) 0.6537(16) 0.072(9) Uiso 1 1 d .
H4O H 0.496(3) 0.156(3) 0.5277(19) 0.093(11) Uiso 1 1 d .

loop_
_atom_site_aniso_label
_atom_site_aniso_U_11
_atom_site_aniso_U_22
_atom_site_aniso_U_33
_atom_site_aniso_U_23
_atom_site_aniso_U_13
_atom_site_aniso_U_12
Al1 0.0162(2) 0.0144(2) 0.0140(2) 0.00240(19) 0.0052(2) 0.00311(19)
O1 0.0204(6) 0.0189(6) 0.0204(6) 0.0053(5) 0.0060(5) 0.0019(5)
O2 0.0306(8) 0.0310(7) 0.0263(8) -0.0015(6) 0.0131(6) -0.0083(6)
O3 0.0234(6) 0.0172(5) 0.0162(6) 0.0022(5) 0.0060(5) 0.0060(5)
O4 0.0267(7) 0.0261(6) 0.0203(7) 0.0038(5) 0.0080(6) 0.0020(5)
N1 0.0174(7) 0.0148(6) 0.0146(7) 0.0024(5) 0.0050(6) 0.0016(5)
N2 0.0177(7) 0.0149(6) 0.0181(7) 0.0031(6) 0.0062(6) 0.0040(6)
B1 0.0152(9) 0.0197(9) 0.0222(10) 0.0056(8) 0.0051(8) 0.0027(8)
B2 0.0169(9) 0.0209(9) 0.0203(10) 0.0040(8) 0.0057(8) 0.0068(8)
C1 0.0265(9) 0.0221(8) 0.0144(8) 0.0054(7) 0.0037(7) 0.0057(7)
C2 0.0315(10) 0.0328(10) 0.0207(9) 0.0096(8) 0.0057(8) 0.0138(8)
C3 0.0471(12) 0.0291(10) 0.0222(10) 0.0116(8) 0.0066(9) 0.0196(9)
C4 0.0409(11) 0.0200(8) 0.0174(9) 0.0082(7) 0.0073(8) 0.0079(8)
C5 0.0312(10) 0.0196(8) 0.0111(8) 0.0054(7) 0.0067(7) 0.0044(7)
C6 0.0266(9) 0.0183(8) 0.0120(8) 0.0050(6) 0.0060(7) 0.0063(7)
C7 0.0192(8) 0.0158(8) 0.0163(8) 0.0000(6) 0.0058(7) -0.0039(7)
C8 0.0248(9) 0.0174(8) 0.0183(9) -0.0027(7) 0.0100(7) 0.0019(7)
C9 0.0203(9) 0.0139(7) 0.0222(9) 0.0002(7) 0.0103(7) 0.0019(7)
C10 0.0192(8) 0.0193(8) 0.0207(9) 0.0015(7) 0.0066(7) 0.0091(7)
C11 0.0197(9) 0.0212(8) 0.0250(9) 0.0030(7) 0.0070(7) 0.0080(7)
C12 0.0223(9) 0.0255(9) 0.0301(10) 0.0028(8) 0.0027(8) 0.0085(8)
C13 0.0282(10) 0.0326(10) 0.0245(10) 0.0054(8) 0.0029(8) 0.0159(8)
C14 0.0339(10) 0.0302(9) 0.0283(10) 0.0126(8) 0.0120(8) 0.0187(8)
C15 0.0231(9) 0.0218(8) 0.0275(10) 0.0067(7) 0.0094(8) 0.0114(7)
C16 0.0203(9) 0.0239(9) 0.0223(9) 0.0047(7) 0.0007(7) 0.0044(7)
C17 0.0260(10) 0.0336(10) 0.0384(12) 0.0141(9) 0.0093(9) 0.0067(8)
C18 0.0282(10) 0.0321(10) 0.0315(11) 0.0032(9) -0.0048(9) 0.0055(9)
C19 0.0285(10) 0.0172(8) 0.0205(9) 0.0041(7) 0.0069(8) -0.0003(7)
C20 0.0354(11) 0.0306(10) 0.0340(12) 0.0052(9) 0.0181(9) -0.0027(9)
C21 0.0380(11) 0.0216(9) 0.0313(11) 0.0073(8) 0.0052(9) 0.0014(8)
C22 0.0337(10) 0.0285(9) 0.0164(9) 0.0036(7) 0.0083(8) 0.0051(8)
C23 0.0318(10) 0.0262(9) 0.0308(11) 0.0016(8) 0.0128(9) 0.0126(8)
C24 0.0193(9) 0.0215(9) 0.0293(10) 0.0062(8) 0.0034(8) 0.0013(7)
C25 0.0316(11) 0.0221(9) 0.0466(13) 0.0109(9) 0.0123(10) 0.0062(8)
C26 0.0371(12) 0.0378(11) 0.0413(13) 0.0129(10) 0.0187(10) 0.0089(9)
C27 0.0285(10) 0.0261(9) 0.0419(12) 0.0200(9) 0.0105(9) 0.0099(8)
C28 0.0509(14) 0.0288(11) 0.0499(15) 0.0015(10) 0.0182(12) -0.0005(10)
C29 0.0510(14) 0.0339(11) 0.0709(18) 0.0146(12) 0.0383(13) 0.0082(11)
C30 0.0179(8) 0.0174(8) 0.0221(9) 0.0068(7) 0.0050(7) 0.0052(7)
C31 0.0219(9) 0.0225(8) 0.0293(10) 0.0049(8) 0.0096(8) 0.0044(7)
C32 0.0309(10) 0.0255(9) 0.0354(11) 0.0010(8) 0.0133(9) 0.0100(8)
C33 0.0267(10) 0.0181(8) 0.0444(13) -0.0026(8) 0.0081(9) 0.0049(8)
C34 0.0205(9) 0.0180(8) 0.0439(12) 0.0078(8) 0.0101(9) 0.0006(7)
C35 0.0170(8) 0.0191(8) 0.0278(9) 0.0097(7) 0.0053(7) 0.0067(7)
C36 0.0131(8) 0.0186(8) 0.0248(9) 0.0077(7) 0.0028(7) -0.0008(6)
C37 0.0235(9) 0.0248(9) 0.0231(9) 0.0102(7) 0.0061(7) 0.0081(7)
C38 0.0245(9) 0.0285(9) 0.0265(10) 0.0045(8) 0.0075(8) 0.0079(8)
C39 0.0246(10) 0.0295(10) 0.0233(10) 0.0017(8) 0.0096(8) -0.0018(8)
C40 0.0335(11) 0.0338(10) 0.0271(10) 0.0156(9) 0.0073(9) 0.0006(9)
C41 0.0251(10) 0.0258(9) 0.0328(11) 0.0145(8) 0.0059(8) 0.0057(8)
C42 0.0193(8) 0.0222(8) 0.0180(9) 0.0018(7) 0.0089(7) 0.0067(7)
C43 0.0267(9) 0.0248(9) 0.0200(9) 0.0032(7) 0.0058(8) 0.0056(8)
C44 0.0327(11) 0.0231(9) 0.0338(11) 0.0081(8) 0.0130(9) 0.0049(8)
C45 0.0240(9) 0.0204(9) 0.0317(11) -0.0027(8) 0.0089(8) 0.0004(7)
C46 0.0188(9) 0.0310(10) 0.0238(10) -0.0040(8) 0.0016(8) 0.0043(8)
C47 0.0164(8) 0.0274(9) 0.0195(9) 0.0007(7) 0.0070(7) 0.0076(7)
C48 0.0166(8) 0.0300(9) 0.0195(9) 0.0026(7) 0.0020(7) 0.0057(7)
C49 0.0256(10) 0.0307(10) 0.0217(9) 0.0043(8) 0.0051(8) 0.0081(8)
C50 0.0327(11) 0.0312(10) 0.0324(11) 0.0094(9) 0.0051(9) 0.0100(9)
C51 0.0307(11) 0.0488(13) 0.0378(12) 0.0230(10) 0.0071(9) 0.0084(10)
C52 0.0303(11) 0.0610(14) 0.0241(11) 0.0148(10) 0.0107(9) 0.0143(10)
C53 0.0250(10) 0.0449(11) 0.0199(10) 0.0052(8) 0.0046(8) 0.0144(9)

loop_
_atom_type_symbol
_atom_type_description
_atom_type_scat_dispersion_real
_atom_type_scat_dispersion_imag
_atom_type_scat_source
C C 0.0033 0.0016 'International Tables Vol C Tables 4.2.6.8 and 6.1.1.4'
H H 0.0000 0.0000 'International Tables Vol C Tables 4.2.6.8 and 6.1.1.4'
B B 0.0013 0.0007 'International Tables Vol C Tables 4.2.6.8 and 6.1.1.4'
N N 0.0061 0.0033 'International Tables Vol C Tables 4.2.6.8 and 6.1.1.4'
O O 0.0106 0.0060 'International Tables Vol C Tables 4.2.6.8 and 6.1.1.4'
Al Al 0.0645 0.0514 'International Tables Vol C Tables 4.2.6.8 and 6.1.1.4'

loop_
_geom_angle_atom_site_label_1
_geom_angle_atom_site_label_2
_geom_angle_atom_site_label_3
_geom_angle
O1 Al1 O3 118.20(6)
O1 Al1 N1 106.56(6)
O3 Al1 N1 111.79(6)
O1 Al1 N2 109.81(6)
O3 Al1 N2 109.89(6)
N1 Al1 N2 98.82(6)
B1 O1 Al1 154.47(12)
B1 O2 H2O 115.3(17)
B2 O3 Al1 141.49(12)
B2 O4 H4O 111.3(18)
C7 N1 C6 119.25(14)
C7 N1 Al1 118.00(12)
C6 N1 Al1 121.92(11)
C9 N2 C10 119.18(14)
C9 N2 Al1 119.08(12)
C10 N2 Al1 121.71(10)
O1 B1 O2 122.94(16)
O1 B1 C30 117.86(16)
O2 B1 C30 119.10(15)
O3 B2 O4 117.73(15)
O3 B2 C42 118.25(15)
O4 B2 C42 123.94(16)
C2 C1 C6 118.47(16)
C2 C1 C16 118.72(16)
C6 C1 C16 122.77(16)
C3 C2 C1 121.08(18)
C3 C2 H2 119.5
C1 C2 H2 119.5
C2 C3 C4 119.87(18)
C2 C3 H3 120.1
C4 C3 H3 120.1
C3 C4 C5 121.53(17)
C3 C4 H4 119.2
C5 C4 H4 119.2
C4 C5 C6 117.57(16)
C4 C5 C19 120.81(15)
C6 C5 C19 121.61(16)
C1 C6 C5 121.44(16)
C1 C6 N1 120.26(14)
C5 C6 N1 118.25(15)
N1 C7 C8 122.69(16)
N1 C7 C22 119.87(16)
C8 C7 C22 117.39(15)
C7 C8 C9 127.96(15)
C7 C8 H8 116.0
C9 C8 H8 116.0
N2 C9 C8 122.23(16)
N2 C9 C23 120.41(16)
C8 C9 C23 117.31(15)
C15 C10 C11 121.47(16)
C15 C10 N2 120.31(14)
C11 C10 N2 118.18(15)
C12 C11 C10 117.90(17)
C12 C11 C24 119.28(15)
C10 C11 C24 122.78(16)
C13 C12 C11 121.39(17)
C13 C12 H12 119.3
C11 C12 H12 119.3
C12 C13 C14 119.83(17)
C12 C13 H13 120.1
C14 C13 H13 120.1
C13 C14 C15 121.45(18)
C13 C14 H14 119.3
C15 C14 H14 119.3
C14 C15 C10 117.87(16)
C14 C15 C27 119.78(16)
C10 C15 C27 122.34(16)
C1 C16 C17 109.98(15)
C1 C16 C18 112.24(16)
C17 C16 C18 110.05(16)
C1 C16 H16 108.2
C17 C16 H16 108.2
C18 C16 H16 108.2
C16 C17 H17A 109.5
C16 C17 H17B 109.5
H17A C17 H17B 109.5
C16 C17 H17C 109.5
H17A C17 H17C 109.5
H17B C17 H17C 109.5
C16 C18 H18A 109.5
C16 C18 H18B 109.5
H18A C18 H18B 109.5
C16 C18 H18C 109.5
H18A C18 H18C 109.5
H18B C18 H18C 109.5
C5 C19 C20 113.10(15)
C5 C19 C21 112.77(16)
C20 C19 C21 108.12(15)
C5 C19 H19 107.5
C20 C19 H19 107.5
C21 C19 H19 107.5
C19 C20 H20A 109.5
C19 C20 H20B 109.5
H20A C20 H20B 109.5
C19 C20 H20C 109.5
H20A C20 H20C 109.5
H20B C20 H20C 109.5
C19 C21 H21A 109.5
C19 C21 H21B 109.5
H21A C21 H21B 109.5
C19 C21 H21C 109.5
H21A C21 H21C 109.5
H21B C21 H21C 109.5
C7 C22 H22A 109.5
C7 C22 H22B 109.5
H22A C22 H22B 109.5
C7 C22 H22C 109.5
H22A C22 H22C 109.5
H22B C22 H22C 109.5
C9 C23 H23A 109.5
C9 C23 H23B 109.5
H23A C23 H23B 109.5
C9 C23 H23C 109.5
H23A C23 H23C 109.5
H23B C23 H23C 109.5
C11 C24 C26 112.19(16)
C11 C24 C25 109.90(16)
C26 C24 C25 109.67(15)
C11 C24 H24 108.3
C26 C24 H24 108.3
C25 C24 H24 108.3
C24 C25 H25A 109.5
C24 C25 H25B 109.5
H25A C25 H25B 109.5
C24 C25 H25C 109.5
H25A C25 H25C 109.5
H25B C25 H25C 109.5
C24 C26 H26A 109.5
C24 C26 H26B 109.5
H26A C26 H26B 109.5
C24 C26 H26C 109.5
H26A C26 H26C 109.5
H26B C26 H26C 109.5
C29 C27 C28 109.45(17)
C29 C27 C15 112.25(17)
C28 C27 C15 111.23(17)
C29 C27 H27 107.9
C28 C27 H27 107.9
C15 C27 H27 107.9
C27 C28 H28A 109.5
C27 C28 H28B 109.5
H28A C28 H28B 109.5
C27 C28 H28C 109.5
H28A C28 H28C 109.5
H28B C28 H28C 109.5
C27 C29 H29A 109.5
C27 C29 H29B 109.5
H29A C29 H29B 109.5
C27 C29 H29C 109.5
H29A C29 H29C 109.5
H29B C29 H29C 109.5
C31 C30 C35 117.13(15)
C31 C30 B1 117.29(15)
C35 C30 B1 125.41(16)
C32 C31 C30 123.11(17)
C32 C31 H31 118.4
C30 C31 H31 118.4
C33 C32 C31 118.87(18)
C33 C32 H32 120.6
C31 C32 H32 120.6
C32 C33 C34 119.83(17)
C32 C33 H33 120.1
C34 C33 H33 120.1
C33 C34 C35 121.57(17)
C33 C34 H34 119.2
C35 C34 H34 119.2
C34 C35 C30 119.44(16)
C34 C35 C36 117.77(15)
C30 C35 C36 122.71(15)
C41 C36 C37 118.31(17)
C41 C36 C35 121.31(17)
C37 C36 C35 120.34(16)
C38 C37 C36 120.90(17)
C38 C37 H37 119.6
C36 C37 H37 119.6
C37 C38 C39 120.10(19)
C37 C38 H38 120.0
C39 C38 H38 120.0
C40 C39 C38 119.62(18)
C40 C39 H39 120.2
C38 C39 H39 120.2
C39 C40 C41 120.32(18)
C39 C40 H40 119.8
C41 C40 H40 119.8
C36 C41 C40 120.74(19)
C36 C41 H41 119.6
C40 C41 H41 119.6
C43 C42 C47 117.90(15)
C43 C42 B2 115.28(15)
C47 C42 B2 126.82(16)
C44 C43 C42 122.11(17)
C44 C43 H43 118.9
C42 C43 H43 118.9
C45 C44 C43 119.42(18)
C45 C44 H44 120.3
C43 C44 H44 120.3
C46 C45 C44 119.70(16)
C46 C45 H45 120.2
C44 C45 H45 120.2
C45 C46 C47 121.72(17)
C45 C46 H46 119.1
C47 C46 H46 119.1
C46 C47 C42 119.14(17)
C46 C47 C48 118.82(16)
C42 C47 C48 122.01(15)
C49 C48 C53 118.10(18)
C49 C48 C47 122.01(16)
C53 C48 C47 119.89(17)
C50 C49 C48 120.80(18)
C50 C49 H49 119.6
C48 C49 H49 119.6
C51 C50 C49 120.4(2)
C51 C50 H50 119.8
C49 C50 H50 119.8
C50 C51 C52 119.7(2)
C50 C51 H51 120.2
C52 C51 H51 120.2
C53 C52 C51 120.05(19)
C53 C52 H52 120.0
C51 C52 H52 120.0
C52 C53 C48 120.98(19)
C52 C53 H53 119.5
C48 C53 H53 119.5

loop_
_geom_bond_atom_site_label_1
_geom_bond_atom_site_label_2
_geom_bond_distance
Al1 O1 1.7027(12)
Al1 O3 1.7094(12)
Al1 N1 1.8730(15)
Al1 N2 1.8768(15)
O1 B1 1.347(2)
O2 B1 1.350(2)
O2 H2O 0.88(3)
O3 B2 1.338(2)
O4 B2 1.381(2)
O4 H4O 0.92(3)
N1 C7 1.343(2)
N1 C6 1.452(2)
N2 C9 1.337(2)
N2 C10 1.454(2)
B1 C30 1.591(2)
B2 C42 1.587(2)
C1 C2 1.392(3)
C1 C6 1.402(2)
C1 C16 1.523(2)
C2 C3 1.380(3)
C2 H2 0.9500
C3 C4 1.388(3)
C3 H3 0.9500
C4 C5 1.392(3)
C4 H4 0.9500
C5 C6 1.414(2)
C5 C19 1.523(3)
C7 C8 1.400(2)
C7 C22 1.500(2)
C8 C9 1.404(3)
C8 H8 0.9500
C9 C23 1.507(2)
C10 C15 1.402(2)
C10 C11 1.412(2)
C11 C12 1.393(3)
C11 C24 1.518(2)
C12 C13 1.378(3)
C12 H12 0.9500
C13 C14 1.383(3)
C13 H13 0.9500
C14 C15 1.395(3)
C14 H14 0.9500
C15 C27 1.525(2)
C16 C17 1.531(3)
C16 C18 1.536(3)
C16 H16 1.0000
C17 H17A 0.9800
C17 H17B 0.9800
C17 H17C 0.9800
C18 H18A 0.9800
C18 H18B 0.9800
C18 H18C 0.9800
C19 C20 1.527(3)
C19 C21 1.533(2)
C19 H19 1.0000
C20 H20A 0.9800
C20 H20B 0.9800
C20 H20C 0.9800
C21 H21A 0.9800
C21 H21B 0.9800
C21 H21C 0.9800
C22 H22A 0.9800
C22 H22B 0.9800
C22 H22C 0.9800
C23 H23A 0.9800
C23 H23B 0.9800
C23 H23C 0.9800
C24 C26 1.532(3)
C24 C25 1.534(2)
C24 H24 1.0000
C25 H25A 0.9800
C25 H25B 0.9800
C25 H25C 0.9800
C26 H26A 0.9800
C26 H26B 0.9800
C26 H26C 0.9800
C27 C29 1.520(3)
C27 C28 1.524(3)
C27 H27 1.0000
C28 H28A 0.9800
C28 H28B 0.9800
C28 H28C 0.9800
C29 H29A 0.9800
C29 H29B 0.9800
C29 H29C 0.9800
C30 C31 1.400(2)
C30 C35 1.411(2)
C31 C32 1.384(2)
C31 H31 0.9500
C32 C33 1.379(3)
C32 H32 0.9500
C33 C34 1.384(3)
C33 H33 0.9500
C34 C35 1.397(2)
C34 H34 0.9500
C35 C36 1.491(2)
C36 C41 1.386(2)
C36 C37 1.395(2)
C37 C38 1.380(2)
C37 H37 0.9500
C38 C39 1.385(3)
C38 H38 0.9500
C39 C40 1.376(3)
C39 H39 0.9500
C40 C41 1.388(3)
C40 H40 0.9500
C41 H41 0.9500
C42 C43 1.397(2)
C42 C47 1.410(2)
C43 C44 1.390(2)
C43 H43 0.9500
C44 C45 1.378(3)
C44 H44 0.9500
C45 C46 1.378(3)
C45 H45 0.9500
C46 C47 1.397(2)
C46 H46 0.9500
C47 C48 1.486(3)
C48 C49 1.397(3)
C48 C53 1.398(2)
C49 C50 1.386(3)
C49 H49 0.9500
C50 C51 1.382(3)
C50 H50 0.9500
C51 C52 1.388(3)
C51 H51 0.9500
C52 C53 1.385(3)
C52 H52 0.9500
C53 H53 0.9500

loop_
_geom_torsion_atom_site_label_1
_geom_torsion_atom_site_label_2
_geom_torsion_atom_site_label_3
_geom_torsion_atom_site_label_4
_geom_torsion
O3 Al1 O1 B1 26.2(3)
N1 Al1 O1 B1 153.0(3)
N2 Al1 O1 B1 -100.9(3)
O1 Al1 O3 B2 -37.9(2)
N1 Al1 O3 B2 -162.16(18)
N2 Al1 O3 B2 89.16(19)
O1 Al1 N1 C7 80.67(13)
O3 Al1 N1 C7 -148.80(11)
N2 Al1 N1 C7 -33.15(12)
O1 Al1 N1 C6 -88.82(12)
O3 Al1 N1 C6 41.70(13)
N2 Al1 N1 C6 157.35(12)
O1 Al1 N2 C9 -80.67(13)
O3 Al1 N2 C9 147.69(12)
N1 Al1 N2 C9 30.58(13)
O1 Al1 N2 C10 101.03(12)
O3 Al1 N2 C10 -30.61(13)
N1 Al1 N2 C10 -147.72(12)
Al1 O1 B1 O2 -13.4(4)
Al1 O1 B1 C30 162.9(2)
Al1 O3 B2 O4 16.8(3)
Al1 O3 B2 C42 -166.16(13)
C6 C1 C2 C3 1.0(3)
C16 C1 C2 C3 -176.63(16)
C1 C2 C3 C4 0.6(3)
C2 C3 C4 C5 -1.0(3)
C3 C4 C5 C6 -0.2(3)
C3 C4 C5 C19 178.60(16)
C2 C1 C6 C5 -2.3(2)
C16 C1 C6 C5 175.29(15)
C2 C1 C6 N1 -179.52(15)
C16 C1 C6 N1 -2.0(2)
C4 C5 C6 C1 1.8(2)
C19 C5 C6 C1 -176.95(16)
C4 C5 C6 N1 179.16(15)
C19 C5 C6 N1 0.4(2)
C7 N1 C6 C1 -83.6(2)
Al1 N1 C6 C1 85.72(17)
C7 N1 C6 C5 99.01(17)
Al1 N1 C6 C5 -91.63(16)
C6 N1 C7 C8 -172.86(14)
Al1 N1 C7 C8 17.4(2)
C6 N1 C7 C22 4.6(2)
Al1 N1 C7 C22 -165.15(12)
N1 C7 C8 C9 11.4(3)
C22 C7 C8 C9 -166.14(16)
C10 N2 C9 C8 166.67(14)
Al1 N2 C9 C8 -11.7(2)
C10 N2 C9 C23 -10.8(2)
Al1 N2 C9 C23 170.89(12)
C7 C8 C9 N2 -14.7(3)
C7 C8 C9 C23 162.79(16)
C9 N2 C10 C15 103.15(18)
Al1 N2 C10 C15 -78.56(17)
C9 N2 C10 C11 -79.13(19)
Al1 N2 C10 C11 99.16(16)
C15 C10 C11 C12 -2.8(2)
N2 C10 C11 C12 179.48(15)
C15 C10 C11 C24 174.59(16)
N2 C10 C11 C24 -3.1(2)
C10 C11 C12 C13 0.5(3)
C24 C11 C12 C13 -176.96(17)
C11 C12 C13 C14 2.0(3)
C12 C13 C14 C15 -2.3(3)
C13 C14 C15 C10 0.1(3)
C13 C14 C15 C27 -179.37(17)
C11 C10 C15 C14 2.5(2)
N2 C10 C15 C14 -179.85(15)
C11 C10 C15 C27 -178.04(16)
N2 C10 C15 C27 -0.4(2)
C2 C1 C16 C17 66.4(2)
C6 C1 C16 C17 -111.10(19)
C2 C1 C16 C18 -56.4(2)
C6 C1 C16 C18 126.03(18)
C4 C5 C19 C20 106.59(19)
C6 C5 C19 C20 -74.7(2)
C4 C5 C19 C21 -16.5(2)
C6 C5 C19 C21 162.27(16)
C12 C11 C24 C26 -62.5(2)
C10 C11 C24 C26 120.13(18)
C12 C11 C24 C25 59.8(2)
C10 C11 C24 C25 -117.58(18)
C14 C15 C27 C29 -46.3(2)
C10 C15 C27 C29 134.31(19)
C14 C15 C27 C28 76.8(2)
C10 C15 C27 C28 -102.7(2)
O1 B1 C30 C31 -13.2(2)
O2 B1 C30 C31 163.24(17)
O1 B1 C30 C35 171.70(17)
O2 B1 C30 C35 -11.9(3)
C35 C30 C31 C32 1.3(3)
B1 C30 C31 C32 -174.21(18)
C30 C31 C32 C33 0.5(3)
C31 C32 C33 C34 -1.1(3)
C32 C33 C34 C35 -0.1(3)
C33 C34 C35 C30 2.0(3)
C33 C34 C35 C36 -174.86(18)
C31 C30 C35 C34 -2.5(3)
B1 C30 C35 C34 172.59(17)
C31 C30 C35 C36 174.20(16)
B1 C30 C35 C36 -10.7(3)
C34 C35 C36 C41 -64.7(2)
C30 C35 C36 C41 118.55(19)
C34 C35 C36 C37 113.02(19)
C30 C35 C36 C37 -63.8(2)
C41 C36 C37 C38 -0.3(2)
C35 C36 C37 C38 -178.02(15)
C36 C37 C38 C39 -0.3(3)
C37 C38 C39 C40 0.2(3)
C38 C39 C40 C41 0.5(3)
C37 C36 C41 C40 1.0(3)
C35 C36 C41 C40 178.70(16)
C39 C40 C41 C36 -1.1(3)
O3 B2 C42 C43 -34.4(2)
O4 B2 C42 C43 142.40(18)
O3 B2 C42 C47 146.15(17)
O4 B2 C42 C47 -37.0(3)
C47 C42 C43 C44 0.9(3)
B2 C42 C43 C44 -178.62(16)
C42 C43 C44 C45 -1.1(3)
C43 C44 C45 C46 0.2(3)
C44 C45 C46 C47 1.0(3)
C45 C46 C47 C42 -1.2(3)
C45 C46 C47 C48 177.17(17)
C43 C42 C47 C46 0.3(2)
B2 C42 C47 C46 179.73(16)
C43 C42 C47 C48 -178.05(16)
B2 C42 C47 C48 1.4(3)
C46 C47 C48 C49 130.48(18)
C42 C47 C48 C49 -51.2(2)
C46 C47 C48 C53 -49.4(2)
C42 C47 C48 C53 128.99(18)
C53 C48 C49 C50 -1.2(3)
C47 C48 C49 C50 178.95(16)
C48 C49 C50 C51 0.2(3)
C49 C50 C51 C52 0.3(3)
C50 C51 C52 C53 0.3(3)
C51 C52 C53 C48 -1.4(3)
C49 C48 C53 C52 1.8(3)
C47 C48 C53 C52 -178.34(17)
